data_1565550
loop_
_publ_author_name
'L\'opez Pl\'a, Jessica M.'
'Boudalis, Athanassios K.'
'Telser, Joshua'
'Raptis, Raphael G.'

_publ_section_title
;
 Chromium(III)-pyrazole complexes. X-Ray crystal structures, 1H NMR
 investigation of ligand fluxional behavior and EPR studies
;
_journal_name_full 'Inorganica Chimica Acta'
_journal_page_first 119299
_journal_paper_doi 10.1016/j.ica.2019.119299
_journal_volume 502
_journal_year 2020
_chemical_formula_moiety 'C9 H9 Cl6 Cr N6'
_chemical_formula_sum 'C9 H9 Cl6 Cr N6'
_chemical_formula_weight 465.92
_chemical_name_systematic mer-CrCl3(4-Cl-pzH)3
_space_group_crystal_system triclinic
_space_group_IT_number 2
_space_group_name_Hall '-P 1'
_space_group_name_H-M_alt 'P -1'
_atom_sites_solution_hydrogens difmap
_atom_sites_solution_primary dual
_cell_angle_alpha 78.808(15)
_cell_angle_beta 89.621(15)
_cell_angle_gamma 88.186(15)
_cell_formula_units_Z 2
_cell_length_a 6.792(3)
_cell_length_b 10.395(3)
_cell_length_c 12.218(4)
_cell_measurement_reflns_used 9871
_cell_measurement_temperature 295.15
_cell_measurement_theta_max 30.08
_cell_measurement_theta_min 2.87
_cell_volume 845.8(5)
_computing_cell_refinement 'SAINT v8.37A (Bruker, 2015)'
_computing_data_reduction 'SAINT v8.37A (Bruker, 2015)'
_computing_molecular_graphics 'Olex2 (Dolomanov et al., 2009)'
_computing_publication_material 'Olex2 (Dolomanov et al., 2009)'
_computing_structure_refinement 'ShelXL (Sheldrick, 2015)'
_computing_structure_solution 'ShelXT (Sheldrick, 2015)'
_diffrn_ambient_temperature 295.15
_diffrn_detector_area_resol_mean 8
_diffrn_measured_fraction_theta_full 0.999
_diffrn_measured_fraction_theta_max 0.999
_diffrn_measurement_device_type 'Bruker D8 Quest CMOS'
_diffrn_measurement_method '\f and \w scans'
_diffrn_radiation_type MoK\a
_diffrn_radiation_wavelength 0.71073
_diffrn_reflns_av_R_equivalents 0.0233
_diffrn_reflns_av_unetI/netI 0.0184
_diffrn_reflns_Laue_measured_fraction_full 0.999
_diffrn_reflns_Laue_measured_fraction_max 0.999
_diffrn_reflns_limit_h_max 8
_diffrn_reflns_limit_h_min -8
_diffrn_reflns_limit_k_max 12
_diffrn_reflns_limit_k_min -12
_diffrn_reflns_limit_l_max 15
_diffrn_reflns_limit_l_min -15
_diffrn_reflns_number 16370
_diffrn_reflns_point_group_measured_fraction_full 0.999
_diffrn_reflns_point_group_measured_fraction_max 0.999
_diffrn_reflns_theta_full 25.242
_diffrn_reflns_theta_max 26.304
_diffrn_reflns_theta_min 2.864
_diffrn_standards_number 0
_exptl_absorpt_coefficient_mu 1.626
_exptl_absorpt_correction_T_max 0.9014
_exptl_absorpt_correction_T_min 0.7824
_exptl_absorpt_correction_type multi-scan
_exptl_absorpt_process_details
'SADABS-2016/2 (Bruker,2016/2) was used for absorption correction. wR2(int) was 0.0435 before and 0.0384 after correction. The Ratio of minimum to maximum transmission is 0.8680. The \l/2 correction factor is Not present.'
_exptl_crystal_colour 'clear grayish green'
_exptl_crystal_colour_lustre clear
_exptl_crystal_colour_modifier grayish
_exptl_crystal_colour_primary green
_exptl_crystal_density_diffrn 1.830
_exptl_crystal_description cubic
_exptl_crystal_F_000 462
_exptl_crystal_size_max 0.199
_exptl_crystal_size_mid 0.122
_exptl_crystal_size_min 0.081
_refine_diff_density_max 0.300
_refine_diff_density_min -0.350
_refine_diff_density_rms 0.057
_refine_ls_extinction_coef .
_refine_ls_extinction_method none
_refine_ls_goodness_of_fit_ref 1.046
_refine_ls_hydrogen_treatment refall
_refine_ls_matrix_type full
_refine_ls_number_parameters 244
_refine_ls_number_reflns 3424
_refine_ls_number_restraints 0
_refine_ls_restrained_S_all 1.046
_refine_ls_R_factor_all 0.0358
_refine_ls_R_factor_gt 0.0270
_refine_ls_shift/su_max 0.001
_refine_ls_shift/su_mean 0.000
_refine_ls_structure_factor_coef Fsqd
_refine_ls_weighting_details 'w=1/[\s^2^(Fo^2^)+(0.0292P)^2^+0.5222P] where P=(Fo^2^+2Fc^2^)/3'
_refine_ls_weighting_scheme calc
_refine_ls_wR_factor_gt 0.0628
_refine_ls_wR_factor_ref 0.0668
_reflns_Friedel_coverage 0.000
_reflns_Friedel_fraction_full .
_reflns_Friedel_fraction_max .
_reflns_number_gt 2900
_reflns_number_total 3424
_reflns_threshold_expression 'I > 2\s(I)'
_cod_data_source_file ICA-2020-502-119299.cif
_cod_data_source_block jlp068_a
_cod_original_cell_volume 845.7(5)
_cod_database_code 1565550
_shelx_space_group_comment
;
The symmetry employed for this shelxl refinement is uniquely defined
by the following loop, which should always be used as a source of
symmetry information in preference to the above space-group names.
They are only intended as comments.
;
_shelx_estimated_absorpt_t_max 0.880
_shelx_estimated_absorpt_t_min 0.738
_olex2_refinement_description
;
1. Others
 Fixed Sof: Cl5B(0.45) Cl5A(0.55)
;
_olex2_submission_special_instructions 'No special instructions were received'

loop_
_space_group_symop_operation_xyz
'x, y, z'
'-x, -y, -z'

loop_
_atom_site_label
_atom_site_type_symbol
_atom_site_fract_x
_atom_site_fract_y
_atom_site_fract_z
_atom_site_U_iso_or_equiv
_atom_site_adp_type
_atom_site_occupancy
_atom_site_site_symmetry_order
_atom_site_calc_flag
_atom_site_refinement_flags_posn
_atom_site_refinement_flags_adp
_atom_site_refinement_flags_occupancy
_atom_site_disorder_assembly
_atom_site_disorder_group
Cr1 Cr 0.17052(5) 0.31946(3) 0.79506(3) 0.02681(9) Uani 1 1 d . . . . .
Cl1 Cl -0.06257(8) 0.44832(6) 0.67760(5) 0.04010(14) Uani 1 1 d . . . . .
Cl2 Cl -0.01599(9) 0.33902(6) 0.95136(5) 0.04356(15) Uani 1 1 d . . . . .
Cl3 Cl 0.41017(8) 0.18888(5) 0.89863(4) 0.03732(13) Uani 1 1 d . . . . .
Cl4 Cl 0.36767(9) 0.85104(6) 0.83611(5) 0.04714(16) Uani 1 1 d . . . . .
Cl5B Cl 0.7151(11) 0.1639(7) 0.4608(7) 0.0843(18) Uani 0.45 1 d . . P A 2
Cl6 Cl -0.16696(11) -0.14605(7) 0.66819(7) 0.0630(2) Uani 1 1 d . . . . .
N1 N 0.3222(2) 0.48516(17) 0.81155(14) 0.0313(4) Uani 1 1 d . . . . .
N2 N 0.5097(3) 0.4857(2) 0.84940(17) 0.0382(4) Uani 1 1 d . . . . .
H2 H 0.575(4) 0.416(3) 0.863(2) 0.041(7) Uiso 1 1 d . . . . .
N3 N 0.3334(2) 0.30287(17) 0.65074(14) 0.0303(4) Uani 1 1 d . . . . .
N4 N 0.2889(3) 0.3728(2) 0.54835(16) 0.0398(5) Uani 1 1 d . . . . .
H4 H 0.194(5) 0.424(3) 0.543(2) 0.059(9) Uiso 1 1 d . . . . .
N5 N 0.0204(2) 0.15174(17) 0.78300(14) 0.0316(4) Uani 1 1 d . . . . .
N6 N -0.0887(3) 0.0891(2) 0.86886(17) 0.0401(5) Uani 1 1 d . . . . .
H6 H -0.108(4) 0.122(3) 0.922(2) 0.055(9) Uiso 1 1 d . . . . .
C1 C 0.2530(3) 0.6083(2) 0.80312(19) 0.0343(5) Uani 1 1 d . . . . .
H1 H 0.129(4) 0.631(2) 0.7805(19) 0.036(6) Uiso 1 1 d . . . . .
C2 C 0.3963(3) 0.6860(2) 0.83456(18) 0.0337(5) Uani 1 1 d . . . . .
C3 C 0.5577(4) 0.6054(2) 0.8638(2) 0.0402(5) Uani 1 1 d . . . . .
H3 H 0.684(4) 0.621(3) 0.889(2) 0.055(8) Uiso 1 1 d . . . . .
C4 C 0.4933(4) 0.2315(3) 0.6346(2) 0.0464(6) Uani 1 1 d . . . . .
H4A H 0.543(4) 0.180(3) 0.687(2) 0.048(8) Uiso 1 1 d . . . . .
C5 C 0.5464(4) 0.2570(3) 0.52315(19) 0.0472(6) Uani 1 1 d . . . . .
C6 C 0.4149(4) 0.3468(3) 0.4704(2) 0.0439(6) Uani 1 1 d . . . . .
H6A H 0.410(4) 0.387(3) 0.402(2) 0.052(8) Uiso 1 1 d . . . . .
C7 C 0.0097(3) 0.0804(2) 0.7042(2) 0.0363(5) Uani 1 1 d . . . . .
H7 H 0.073(3) 0.101(2) 0.637(2) 0.036(6) Uiso 1 1 d . . . . .
C8 C -0.1085(3) -0.0268(2) 0.7409(2) 0.0368(5) Uani 1 1 d . . . . .
C9 C -0.1688(4) -0.0184(2) 0.8460(2) 0.0421(6) Uani 1 1 d . . . . .
H9 H -0.240(4) -0.070(3) 0.896(2) 0.046(7) Uiso 1 1 d . . . . .
Cl5A Cl 0.7600(9) 0.2081(6) 0.4637(6) 0.0736(12) Uani 0.55 1 d . . P A 1

loop_
_atom_site_aniso_label
_atom_site_aniso_U_11
_atom_site_aniso_U_22
_atom_site_aniso_U_33
_atom_site_aniso_U_23
_atom_site_aniso_U_13
_atom_site_aniso_U_12
Cr1 0.02490(17) 0.02846(17) 0.02677(18) -0.00457(13) 0.00225(13) -0.00150(12)
Cl1 0.0305(3) 0.0437(3) 0.0448(3) -0.0066(2) -0.0063(2) 0.0079(2)
Cl2 0.0452(3) 0.0487(3) 0.0407(3) -0.0180(3) 0.0155(3) -0.0081(3)
Cl3 0.0380(3) 0.0403(3) 0.0301(3) 0.0013(2) -0.0032(2) 0.0031(2)
Cl4 0.0490(3) 0.0343(3) 0.0585(4) -0.0091(3) -0.0079(3) -0.0051(2)
Cl5B 0.081(4) 0.124(5) 0.0417(13) -0.012(3) 0.013(2) 0.056(3)
Cl6 0.0621(4) 0.0562(4) 0.0814(5) -0.0373(4) 0.0175(4) -0.0216(3)
N1 0.0269(9) 0.0344(9) 0.0329(9) -0.0064(7) -0.0004(7) -0.0027(7)
N2 0.0291(10) 0.0368(11) 0.0475(12) -0.0056(9) -0.0033(8) 0.0008(8)
N3 0.0293(9) 0.0350(9) 0.0247(9) -0.0011(7) 0.0003(7) 0.0003(7)
N4 0.0412(11) 0.0448(11) 0.0297(10) 0.0000(8) -0.0021(8) 0.0125(9)
N5 0.0295(9) 0.0330(9) 0.0314(9) -0.0037(7) 0.0026(7) -0.0043(7)
N6 0.0422(11) 0.0448(11) 0.0339(11) -0.0078(9) 0.0078(9) -0.0136(9)
C1 0.0306(12) 0.0345(11) 0.0375(12) -0.0064(9) -0.0026(9) -0.0009(9)
C2 0.0360(12) 0.0329(11) 0.0319(11) -0.0050(9) 0.0008(9) -0.0066(9)
C3 0.0318(12) 0.0426(13) 0.0457(14) -0.0056(10) -0.0041(10) -0.0092(10)
C4 0.0410(14) 0.0628(16) 0.0296(12) 0.0022(11) 0.0017(10) 0.0201(12)
C5 0.0408(13) 0.0686(17) 0.0294(12) -0.0057(11) 0.0052(10) 0.0151(12)
C6 0.0452(14) 0.0577(15) 0.0249(12) 0.0004(11) 0.0029(10) 0.0055(11)
C7 0.0353(12) 0.0372(12) 0.0367(13) -0.0077(10) 0.0044(10) -0.0035(9)
C8 0.0299(11) 0.0326(11) 0.0490(14) -0.0103(10) -0.0008(10) -0.0014(9)
C9 0.0377(13) 0.0417(13) 0.0450(14) -0.0024(11) 0.0056(11) -0.0126(10)
Cl5A 0.0543(16) 0.122(4) 0.0373(11) -0.0030(19) 0.0140(11) 0.0340(16)

loop_
_atom_type_symbol
_atom_type_description
_atom_type_scat_dispersion_real
_atom_type_scat_dispersion_imag
_atom_type_scat_source
C C 0.0033 0.0016 'International Tables Vol C Tables 4.2.6.8 and 6.1.1.4'
H H 0.0000 0.0000 'International Tables Vol C Tables 4.2.6.8 and 6.1.1.4'
Cl Cl 0.1484 0.1585 'International Tables Vol C Tables 4.2.6.8 and 6.1.1.4'
Cr Cr 0.3209 0.6236 'International Tables Vol C Tables 4.2.6.8 and 6.1.1.4'
N N 0.0061 0.0033 'International Tables Vol C Tables 4.2.6.8 and 6.1.1.4'

loop_
_geom_angle_atom_site_label_1
_geom_angle_atom_site_label_2
_geom_angle_atom_site_label_3
_geom_angle
_geom_angle_site_symmetry_1
_geom_angle_site_symmetry_3
Cl2 Cr1 Cl1 91.00(3) . .
Cl3 Cr1 Cl1 175.71(2) . .
Cl3 Cr1 Cl2 93.20(3) . .
N1 Cr1 Cl1 91.11(6) . .
N1 Cr1 Cl2 89.70(5) . .
N1 Cr1 Cl3 89.77(6) . .
N1 Cr1 N3 90.85(7) . .
N3 Cr1 Cl1 87.67(5) . .
N3 Cr1 Cl2 178.57(5) . .
N3 Cr1 Cl3 88.12(5) . .
N5 Cr1 Cl1 90.09(6) . .
N5 Cr1 Cl2 89.35(5) . .
N5 Cr1 Cl3 89.10(6) . .
N5 Cr1 N1 178.48(7) . .
N5 Cr1 N3 90.13(7) . .
N2 N1 Cr1 125.61(14) . .
C1 N1 Cr1 128.59(15) . .
C1 N1 N2 105.20(18) . .
N1 N2 H2 118.9(18) . .
C3 N2 N1 111.51(19) . .
C3 N2 H2 129.5(18) . .
N4 N3 Cr1 123.25(14) . .
C4 N3 Cr1 132.39(15) . .
C4 N3 N4 104.36(18) . .
N3 N4 H4 118(2) . .
C6 N4 N3 112.3(2) . .
C6 N4 H4 130(2) . .
N6 N5 Cr1 121.21(14) . .
C7 N5 Cr1 133.26(15) . .
C7 N5 N6 105.48(18) . .
N5 N6 H6 120(2) . .
C9 N6 N5 112.1(2) . .
C9 N6 H6 128(2) . .
N1 C1 H1 120.7(15) . .
N1 C1 C2 110.3(2) . .
C2 C1 H1 128.9(15) . .
C1 C2 Cl4 125.35(18) . .
C3 C2 Cl4 128.46(17) . .
C3 C2 C1 106.2(2) . .
N2 C3 C2 106.8(2) . .
N2 C3 H3 120.9(17) . .
C2 C3 H3 132.3(17) . .
N3 C4 H4A 119.7(19) . .
N3 C4 C5 110.3(2) . .
C5 C4 H4A 129.9(19) . .
C4 C5 Cl5B 125.4(3) . .
C4 C5 Cl5A 127.9(3) . .
C6 C5 Cl5B 126.5(3) . .
C6 C5 C4 106.6(2) . .
C6 C5 Cl5A 124.6(3) . .
N4 C6 C5 106.4(2) . .
N4 C6 H6A 123.2(19) . .
C5 C6 H6A 130.3(19) . .
N5 C7 H7 123.1(14) . .
N5 C7 C8 109.7(2) . .
C8 C7 H7 127.2(14) . .
C7 C8 Cl6 126.85(19) . .
C9 C8 Cl6 126.60(18) . .
C9 C8 C7 106.5(2) . .
N6 C9 C8 106.2(2) . .
N6 C9 H9 121.1(17) . .
C8 C9 H9 132.6(17) . .

loop_
_geom_bond_atom_site_label_1
_geom_bond_atom_site_label_2
_geom_bond_distance
_geom_bond_site_symmetry_2
Cr1 Cl1 2.3472(9) .
Cr1 Cl2 2.3228(9) .
Cr1 Cl3 2.3051(9) .
Cr1 N1 2.0781(18) .
Cr1 N3 2.1079(18) .
Cr1 N5 2.0771(18) .
CL5Bb C5 1.741(9) .
Cl4 C2 1.724(2) .
Cl6 C8 1.716(2) .
N1 N2 1.358(3) .
N1 C1 1.334(3) .
N2 H2 0.83(3) .
N2 C3 1.341(3) .
N3 N4 1.350(3) .
N3 C4 1.331(3) .
N4 H4 0.81(3) .
N4 C6 1.337(3) .
N5 N6 1.353(3) .
N5 C7 1.328(3) .
N6 H6 0.80(3) .
N6 C9 1.336(3) .
C1 H1 0.90(2) .
C1 C2 1.387(3) .
C2 C3 1.365(3) .
C3 H3 0.94(3) .
C4 H4A 0.82(3) .
C4 C5 1.384(3) .
C5 C6 1.344(3) .
C5 Cl5A 1.724(7) .
C6 H6A 0.85(3) .
C7 H7 0.91(2) .
C7 C8 1.394(3) .
C8 C9 1.363(3) .
C9 H9 0.89(3) .
